data_7035004
loop_
_publ_author_name
'Anastasiadis, Nikolaos C.'
'Kalofolias, Dimitris A.'
'Philippidis, Aggelos'
'Tzani, Sofia'
'Raptopoulou, Catherine P.'
'Psycharis, Vassilis'
'Milios, Constantinos J.'
'Escuer, Albert'
'Perlepes, Spyros P.'

_publ_section_title
;
 A family of dinuclear lanthanide(iii) complexes from the use of a
 tridentate Schiff base.
;
_journal_issue 22
_journal_name_full 'Dalton transactions (Cambridge, England : 2003)'
_journal_page_first 10200
_journal_page_last 10209
_journal_paper_doi 10.1039/c5dt01218j
_journal_volume 44
_journal_year 2015
_chemical_formula_sum 'C38 H46 Dy2 N8 O14'
_chemical_formula_weight 1163.83
_chemical_name_systematic
; 
 ? 
;
_space_group_IT_number 14
_symmetry_cell_setting monoclinic
_symmetry_space_group_name_Hall '-P 2yn'
_symmetry_space_group_name_H-M 'P 1 21/n 1'
_atom_sites_solution_hydrogens geom
_atom_sites_solution_primary direct
_atom_sites_solution_secondary difmap
_audit_creation_method SHELXL-97
_audit_update_record
;
2014-12-17 deposited with the CCDC.
2015-04-24 downloaded from the CCDC.
;
_cell_angle_alpha 90.00
_cell_angle_beta 91.4120(10)
_cell_angle_gamma 90.00
_cell_formula_units_Z 2
_cell_length_a 12.3132(2)
_cell_length_b 14.0547(2)
_cell_length_c 12.6042(2)
_cell_measurement_reflns_used 25741
_cell_measurement_temperature 160(2)
_cell_measurement_theta_max 71.87
_cell_measurement_theta_min 7.03
_cell_volume 2180.60(6)
_computing_cell_refinement 'CrystalClear, Rigaku MSC, 2005'
_computing_data_collection 'CrystalClear, Rigaku MSC, 2005'
_computing_data_reduction 'CrystalClear, Rigaku MSC, 2005'
_computing_structure_refinement 'SHELXL-97 (Sheldrick, 1997)'
_computing_structure_solution 'SHELXS-97 (Sheldrick, 1990)'
_diffrn_ambient_temperature 160(2)
_diffrn_measured_fraction_theta_full 0.994
_diffrn_measured_fraction_theta_max 0.994
_diffrn_measurement_device_type 'Rigaku R-AXIS SPIDER IPDS'
_diffrn_measurement_method '\q scans'
_diffrn_radiation_monochromator graphite
_diffrn_radiation_source 'fine-focus sealed tube'
_diffrn_radiation_type CuK\a
_diffrn_radiation_wavelength 1.54178
_diffrn_reflns_av_R_equivalents 0.0927
_diffrn_reflns_av_sigmaI/netI 0.0545
_diffrn_reflns_limit_h_max 14
_diffrn_reflns_limit_h_min -14
_diffrn_reflns_limit_k_max 16
_diffrn_reflns_limit_k_min -16
_diffrn_reflns_limit_l_max 14
_diffrn_reflns_limit_l_min -14
_diffrn_reflns_number 26874
_diffrn_reflns_theta_full 64.98
_diffrn_reflns_theta_max 64.98
_diffrn_reflns_theta_min 7.20
_exptl_absorpt_coefficient_mu 18.755
_exptl_absorpt_correction_T_max 1.000
_exptl_absorpt_correction_T_min 0.127
_exptl_absorpt_correction_type numerical
_exptl_absorpt_process_details 'CrystalClear, Rigaku MSC, 2005'
_exptl_crystal_colour yellow
_exptl_crystal_density_diffrn 1.773
_exptl_crystal_density_method 'not measured'
_exptl_crystal_description parallelepiped
_exptl_crystal_F_000 1148
_exptl_crystal_size_max 0.52
_exptl_crystal_size_mid 0.35
_exptl_crystal_size_min 0.30
_refine_diff_density_max 1.442
_refine_diff_density_min -1.286
_refine_diff_density_rms 0.138
_refine_ls_extinction_method none
_refine_ls_goodness_of_fit_ref 1.048
_refine_ls_hydrogen_treatment refall
_refine_ls_matrix_type full
_refine_ls_number_parameters 328
_refine_ls_number_reflns 3687
_refine_ls_number_restraints 0
_refine_ls_restrained_S_all 1.048
_refine_ls_R_factor_all 0.0375
_refine_ls_R_factor_gt 0.0364
_refine_ls_shift/su_max 0.001
_refine_ls_shift/su_mean 0.000
_refine_ls_structure_factor_coef Fsqd
_refine_ls_weighting_details 'calc w=1/[\s^2^(Fo^2^)+(0.0574P)^2^+1.2674P] where P=(Fo^2^+2Fc^2^)/3'
_refine_ls_weighting_scheme calc
_refine_ls_wR_factor_gt 0.0973
_refine_ls_wR_factor_ref 0.0988
_reflns_number_gt 3516
_reflns_number_total 3687
_reflns_threshold_expression >2sigma(I)
_cod_data_source_file c5dt01218j2.cif
_cod_data_source_block shelxl
_cod_depositor_comments 'Adding full bibliography for 7035003--7035004.cif.'
_cod_original_sg_symbol_H-M P2(1)/n
_cod_database_code 7035004

loop_
_symmetry_equiv_pos_as_xyz
'x, y, z'
'-x+1/2, y+1/2, -z+1/2'
'-x, -y, -z'
'x-1/2, -y-1/2, z-1/2'

loop_
_atom_site_label
_atom_site_type_symbol
_atom_site_fract_x
_atom_site_fract_y
_atom_site_fract_z
_atom_site_U_iso_or_equiv
_atom_site_adp_type
_atom_site_occupancy
_atom_site_symmetry_multiplicity
_atom_site_calc_flag
_atom_site_refinement_flags
Dy1 Dy 0.919721(17) 0.109603(15) 0.028238(17) 0.01778(12) Uani 1 1 d .
N1 N 0.8915(3) 0.1283(2) -0.1697(3) 0.0204(7) Uani 1 1 d .
O1 O 1.0626(2) 0.05079(18) -0.0692(2) 0.0193(5) Uani 1 1 d .
O2 O 0.7490(2) 0.0738(2) -0.0089(2) 0.0295(7) Uani 1 1 d .
C1 C 1.0798(3) 0.0881(3) -0.1645(3) 0.0207(8) Uani 1 1 d .
C2 C 1.1828(4) 0.0883(3) -0.2095(4) 0.0267(9) Uani 1 1 d .
C3 C 1.1987(4) 0.1265(3) -0.3080(4) 0.0329(11) Uani 1 1 d .
C4 C 1.1130(4) 0.1662(3) -0.3655(4) 0.0338(11) Uani 1 1 d .
C5 C 1.0098(4) 0.1675(3) -0.3236(3) 0.0301(9) Uani 1 1 d .
C6 C 0.9927(4) 0.1291(3) -0.2229(4) 0.0222(9) Uani 1 1 d .
C7 C 0.8018(4) 0.1375(3) -0.2216(3) 0.0247(9) Uani 1 1 d .
C8 C 0.6948(3) 0.1360(3) -0.1781(4) 0.0244(9) Uani 1 1 d .
C9 C 0.6077(4) 0.1618(3) -0.2464(4) 0.0332(10) Uani 1 1 d .
C10 C 0.5022(4) 0.1623(4) -0.2132(4) 0.0391(11) Uani 1 1 d .
C11 C 0.4812(4) 0.1353(4) -0.1099(5) 0.0399(12) Uani 1 1 d .
C12 C 0.5632(4) 0.1078(3) -0.0419(5) 0.0313(12) Uani 1 1 d .
C13 C 0.6733(4) 0.1055(2) -0.0730(4) 0.0232(10) Uani 1 1 d .
N2 N 0.9412(3) 0.3132(2) -0.0001(3) 0.0290(8) Uani 1 1 d .
O3 O 1.0224(2) 0.2566(2) 0.0022(3) 0.0320(7) Uani 1 1 d .
O4 O 0.8492(2) 0.2743(2) 0.0088(2) 0.0321(7) Uani 1 1 d .
O5 O 0.9516(4) 0.3987(2) -0.0097(4) 0.0490(11) Uani 1 1 d .
O6 O 1.0671(3) 0.10564(18) 0.1578(3) 0.0289(7) Uani 1 1 d .
N3 N 1.2345(3) 0.1043(2) 0.2326(3) 0.0302(9) Uani 1 1 d .
C14 C 1.1676(5) 0.1073(3) 0.1486(5) 0.0301(12) Uani 1 1 d .
C15 C 1.3526(4) 0.1062(3) 0.2205(6) 0.0447(15) Uani 1 1 d .
H15A H 1.3833 0.1603 0.2601 0.067 Uiso 1 1 calc R
H15B H 1.3692 0.1127 0.1452 0.067 Uiso 1 1 calc R
H15C H 1.3842 0.0469 0.2482 0.067 Uiso 1 1 calc R
C16 C 1.1929(5) 0.0965(4) 0.3387(4) 0.0458(14) Uani 1 1 d .
H16A H 1.2452 0.0619 0.3840 0.069 Uiso 1 1 calc R
H16B H 1.1237 0.0620 0.3360 0.069 Uiso 1 1 calc R
H16C H 1.1815 0.1603 0.3678 0.069 Uiso 1 1 calc R
N4 N 0.7573(3) 0.1198(3) 0.3436(3) 0.0331(9) Uani 1 1 d .
O7 O 0.8450(3) 0.1427(2) 0.1913(3) 0.0351(7) Uani 1 1 d .
C17 C 0.8439(5) 0.1302(4) 0.2872(5) 0.0406(12) Uani 1 1 d .
C18 C 0.7624(7) 0.1037(5) 0.4574(5) 0.077(3) Uani 1 1 d .
H18A H 0.7247 0.1554 0.4935 0.115 Uiso 1 1 calc R
H18B H 0.8385 0.1018 0.4820 0.115 Uiso 1 1 calc R
H18C H 0.7273 0.0430 0.4736 0.115 Uiso 1 1 calc R
C19 C 0.6490(5) 0.1216(4) 0.2933(6) 0.0529(16) Uani 1 1 d .
H19A H 0.6069 0.0670 0.3177 0.079 Uiso 1 1 calc R
H19B H 0.6556 0.1184 0.2160 0.079 Uiso 1 1 calc R
H19C H 0.6119 0.1807 0.3123 0.079 Uiso 1 1 calc R
H2 H 1.243(5) 0.053(4) -0.174(4) 0.058(17) Uiso 1 1 d .
H3 H 1.264(5) 0.126(3) -0.335(4) 0.034(14) Uiso 1 1 d .
H4 H 1.120(4) 0.191(4) -0.422(4) 0.048(16) Uiso 1 1 d .
H5 H 0.950(4) 0.204(3) -0.362(4) 0.040(13) Uiso 1 1 d .
H7 H 0.805(4) 0.147(4) -0.293(4) 0.034(13) Uiso 1 1 d .
H9 H 0.621(4) 0.182(4) -0.314(4) 0.039(14) Uiso 1 1 d .
H10 H 0.439(4) 0.176(3) -0.261(4) 0.031(12) Uiso 1 1 d .
H11 H 0.404(5) 0.136(4) -0.076(5) 0.054(16) Uiso 1 1 d .
H13 H 0.548(4) 0.084(3) 0.026(4) 0.026(12) Uiso 1 1 d .
H14 H 1.203(4) 0.116(3) 0.076(4) 0.024(13) Uiso 1 1 d .
H17 H 0.918(5) 0.129(4) 0.343(5) 0.056(17) Uiso 1 1 d .

loop_
_atom_site_aniso_label
_atom_site_aniso_U_11
_atom_site_aniso_U_22
_atom_site_aniso_U_33
_atom_site_aniso_U_23
_atom_site_aniso_U_13
_atom_site_aniso_U_12
Dy1 0.01790(16) 0.02033(17) 0.01522(18) 0.00069(7) 0.00220(11) 0.00141(7)
N1 0.0203(17) 0.0199(15) 0.0210(18) 0.0034(14) 0.0015(14) 0.0014(13)
O1 0.0215(12) 0.0232(13) 0.0135(13) 0.0012(11) 0.0051(10) 0.0021(11)
O2 0.0190(13) 0.0367(17) 0.0328(17) 0.0091(14) -0.0007(12) -0.0014(12)
C1 0.023(2) 0.0205(18) 0.019(2) -0.0001(17) 0.0050(17) -0.0010(17)
C2 0.023(2) 0.029(2) 0.029(3) 0.0007(19) 0.0068(18) -0.0015(18)
C3 0.029(2) 0.036(2) 0.035(3) 0.004(2) 0.018(2) -0.0041(19)
C4 0.046(3) 0.032(2) 0.023(2) 0.008(2) 0.015(2) -0.001(2)
C5 0.036(2) 0.032(2) 0.022(2) 0.0053(18) 0.0034(18) 0.0010(19)
C6 0.024(2) 0.0196(18) 0.023(2) -0.0026(18) 0.0031(18) -0.0009(17)
C7 0.033(2) 0.0214(19) 0.020(2) 0.0044(17) 0.0003(18) -0.0002(18)
C8 0.023(2) 0.0187(18) 0.032(2) 0.0007(18) -0.0013(18) -0.0009(17)
C9 0.035(2) 0.028(2) 0.036(3) 0.006(2) -0.007(2) -0.0006(19)
C10 0.027(2) 0.040(3) 0.049(3) 0.001(2) -0.011(2) 0.004(2)
C11 0.022(2) 0.044(3) 0.053(3) -0.005(3) -0.002(2) 0.001(2)
C12 0.023(2) 0.037(3) 0.034(3) 0.0009(19) 0.004(2) -0.0037(16)
C13 0.019(2) 0.018(2) 0.032(3) -0.0009(15) -0.002(2) -0.0016(14)
N2 0.041(2) 0.0240(18) 0.0224(19) 0.0008(15) 0.0036(16) 0.0033(16)
O3 0.0272(15) 0.0292(16) 0.0395(18) 0.0032(14) 0.0029(13) 0.0023(12)
O4 0.0327(16) 0.0290(15) 0.0351(18) 0.0025(13) 0.0113(13) 0.0053(13)
O5 0.062(3) 0.0201(17) 0.065(3) 0.0032(15) 0.004(2) 0.0004(15)
O6 0.0255(17) 0.0336(18) 0.0274(19) -0.0008(12) -0.0055(14) 0.0003(11)
N3 0.029(2) 0.027(2) 0.033(2) -0.0016(14) -0.0099(18) -0.0039(14)
C14 0.038(3) 0.020(2) 0.032(3) -0.0029(16) -0.005(2) -0.0030(16)
C15 0.031(3) 0.035(3) 0.068(4) -0.008(2) -0.010(3) -0.0056(18)
C16 0.055(3) 0.052(3) 0.030(3) 0.008(2) -0.017(3) -0.014(2)
N4 0.037(2) 0.042(2) 0.021(2) 0.0022(15) 0.0119(18) 0.0048(16)
O7 0.0421(18) 0.0409(18) 0.0227(17) -0.0035(14) 0.0105(14) -0.0019(15)
C17 0.043(3) 0.042(3) 0.037(3) -0.006(2) 0.007(2) 0.004(2)
C18 0.086(6) 0.116(7) 0.028(4) 0.011(3) 0.004(4) 0.020(4)
C19 0.041(3) 0.068(4) 0.050(4) 0.008(3) 0.012(3) 0.008(3)

loop_
_atom_type_symbol
_atom_type_description
_atom_type_scat_dispersion_real
_atom_type_scat_dispersion_imag
_atom_type_scat_source
C C 0.0181 0.0091 'International Tables Vol C Tables 4.2.6.8 and 6.1.1.4'
H H 0.0000 0.0000 'International Tables Vol C Tables 4.2.6.8 and 6.1.1.4'
N N 0.0311 0.0180 'International Tables Vol C Tables 4.2.6.8 and 6.1.1.4'
O O 0.0492 0.0322 'International Tables Vol C Tables 4.2.6.8 and 6.1.1.4'
Dy Dy -9.8046 9.8477 'International Tables Vol C Tables 4.2.6.8 and 6.1.1.4'

loop_
_geom_angle_atom_site_label_1
_geom_angle_atom_site_label_2
_geom_angle_atom_site_label_3
_geom_angle
_geom_angle_site_symmetry_1
_geom_angle_site_symmetry_3
O2 Dy1 O7 80.59(12) . .
O2 Dy1 O1 84.76(10) . 3_755
O7 Dy1 O1 91.96(10) . 3_755
O2 Dy1 O1 122.56(10) . .
O7 Dy1 O1 149.56(11) . .
O1 Dy1 O1 72.80(10) 3_755 .
O2 Dy1 O6 146.87(11) . .
O7 Dy1 O6 73.31(12) . .
O1 Dy1 O6 76.24(9) 3_755 .
O1 Dy1 O6 77.45(10) . .
O2 Dy1 O3 131.17(10) . .
O7 Dy1 O3 99.63(11) . .
O1 Dy1 O3 143.45(9) 3_755 .
O1 Dy1 O3 80.15(9) . .
O6 Dy1 O3 74.22(10) . .
O2 Dy1 O4 82.09(11) . .
O7 Dy1 O4 75.83(11) . .
O1 Dy1 O4 163.33(9) 3_755 .
O1 Dy1 O4 123.18(9) . .
O6 Dy1 O4 110.12(10) . .
O3 Dy1 O4 51.72(9) . .
O2 Dy1 N1 72.91(11) . .
O7 Dy1 N1 143.80(12) . .
O1 Dy1 N1 109.32(10) 3_755 .
O1 Dy1 N1 66.54(10) . .
O6 Dy1 N1 139.00(11) . .
O3 Dy1 N1 80.71(11) . .
O4 Dy1 N1 76.47(10) . .
O2 Dy1 N2 106.83(11) . .
O7 Dy1 N2 87.18(11) . .
O1 Dy1 N2 168.04(10) 3_755 .
O1 Dy1 N2 102.33(10) . .
O6 Dy1 N2 92.12(9) . .
O3 Dy1 N2 25.96(10) . .
O4 Dy1 N2 25.77(9) . .
N1 Dy1 N2 77.64(10) . .
O2 Dy1 Dy1 106.13(8) . 3_755
O7 Dy1 Dy1 123.85(9) . 3_755
O1 Dy1 Dy1 36.41(6) 3_755 3_755
O1 Dy1 Dy1 36.39(6) . 3_755
O6 Dy1 Dy1 73.58(7) . 3_755
O3 Dy1 Dy1 113.11(7) . 3_755
O4 Dy1 Dy1 159.23(7) . 3_755
N1 Dy1 Dy1 87.60(8) . 3_755
N2 Dy1 Dy1 137.75(8) . 3_755
C7 N1 C6 120.9(4) . .
C7 N1 Dy1 127.8(3) . .
C6 N1 Dy1 111.3(3) . .
C1 O1 Dy1 124.5(2) . 3_755
C1 O1 Dy1 118.4(2) . .
Dy1 O1 Dy1 107.20(10) 3_755 .
C13 O2 Dy1 136.1(3) . .
O1 C1 C2 122.0(4) . .
O1 C1 C6 119.8(4) . .
C2 C1 C6 118.2(4) . .
C3 C2 C1 121.2(4) . .
C3 C2 H2 119(3) . .
C1 C2 H2 119(3) . .
C2 C3 C4 120.6(4) . .
C2 C3 H3 120(4) . .
C4 C3 H3 119(4) . .
C3 C4 C5 120.0(4) . .
C3 C4 H4 123(4) . .
C5 C4 H4 117(4) . .
C4 C5 C6 119.9(4) . .
C4 C5 H5 120(3) . .
C6 C5 H5 120(3) . .
C5 C6 C1 120.1(4) . .
C5 C6 N1 125.5(4) . .
C1 C6 N1 114.4(4) . .
N1 C7 C8 126.3(4) . .
N1 C7 H7 117(3) . .
C8 C7 H7 116(3) . .
C9 C8 C13 119.4(4) . .
C9 C8 C7 117.0(4) . .
C13 C8 C7 123.5(4) . .
C10 C9 C8 121.8(5) . .
C10 C9 H9 119(3) . .
C8 C9 H9 119(3) . .
C9 C10 C11 118.9(4) . .
C9 C10 H10 123(3) . .
C11 C10 H10 118(3) . .
C12 C11 C10 121.0(5) . .
C12 C11 H11 114(3) . .
C10 C11 H11 125(3) . .
C11 C12 C13 122.0(5) . .
C11 C12 H13 121(3) . .
C13 C12 H13 117(3) . .
O2 C13 C12 120.7(5) . .
O2 C13 C8 122.5(4) . .
C12 C13 C8 116.8(4) . .
O5 N2 O4 122.3(4) . .
O5 N2 O3 122.3(4) . .
O4 N2 O3 115.4(3) . .
O5 N2 Dy1 178.4(3) . .
O4 N2 Dy1 58.45(18) . .
O3 N2 Dy1 56.98(18) . .
N2 O3 Dy1 97.1(2) . .
N2 O4 Dy1 95.8(2) . .
C14 O6 Dy1 132.0(4) . .
C14 N3 C16 120.8(5) . .
C14 N3 C15 121.0(5) . .
C16 N3 C15 118.2(5) . .
O6 C14 N3 121.6(5) . .
O6 C14 H14 122(3) . .
N3 C14 H14 117(3) . .
N3 C15 H15A 109.5 . .
N3 C15 H15B 109.5 . .
H15A C15 H15B 109.5 . .
N3 C15 H15C 109.5 . .
H15A C15 H15C 109.5 . .
H15B C15 H15C 109.5 . .
N3 C16 H16A 109.5 . .
N3 C16 H16B 109.5 . .
H16A C16 H16B 109.5 . .
N3 C16 H16C 109.5 . .
H16A C16 H16C 109.5 . .
H16B C16 H16C 109.5 . .
C17 N4 C18 122.7(6) . .
C17 N4 C19 120.7(5) . .
C18 N4 C19 116.6(5) . .
C17 O7 Dy1 149.5(4) . .
O7 C17 N4 125.8(6) . .
O7 C17 H17 126(3) . .
N4 C17 H17 108(3) . .
N4 C18 H18A 109.5 . .
N4 C18 H18B 109.5 . .
H18A C18 H18B 109.5 . .
N4 C18 H18C 109.5 . .
H18A C18 H18C 109.5 . .
H18B C18 H18C 109.5 . .
N4 C19 H19A 109.5 . .
N4 C19 H19B 109.5 . .
H19A C19 H19B 109.5 . .
N4 C19 H19C 109.5 . .
H19A C19 H19C 109.5 . .
H19B C19 H19C 109.5 . .

loop_
_geom_bond_atom_site_label_1
_geom_bond_atom_site_label_2
_geom_bond_distance
_geom_bond_site_symmetry_2
Dy1 O2 2.200(3) .
Dy1 O7 2.319(3) .
Dy1 O1 2.322(3) 3_755
Dy1 O1 2.323(2) .
Dy1 O6 2.411(3) .
Dy1 O3 2.448(3) .
Dy1 O4 2.482(3) .
Dy1 N1 2.525(4) .
Dy1 N2 2.897(3) .
Dy1 Dy1 3.7384(4) 3_755
N1 C7 1.276(5) .
N1 C6 1.430(6) .
O1 C1 1.332(5) .
O1 Dy1 2.322(3) 3_755
O2 C13 1.298(5) .
C1 C2 1.402(6) .
C1 C6 1.409(6) .
C2 C3 1.371(7) .
C2 H2 1.00(6) .
C3 C4 1.382(7) .
C3 H3 0.88(6) .
C4 C5 1.388(6) .
C4 H4 0.80(6) .
C5 C6 1.400(6) .
C5 H5 1.01(5) .
C7 C8 1.440(6) .
C7 H7 0.91(5) .
C8 C9 1.406(6) .
C8 C13 1.422(7) .
C9 C10 1.374(7) .
C9 H9 0.91(5) .
C10 C11 1.387(8) .
C10 H10 0.99(5) .
C11 C12 1.364(8) .
C11 H11 1.05(6) .
C12 C13 1.421(7) .
C12 H13 0.94(5) .
N2 O5 1.214(4) .
N2 O4 1.266(4) .
N2 O3 1.278(4) .
O6 C14 1.246(7) .
N3 C14 1.326(7) .
N3 C16 1.448(7) .
N3 C15 1.465(7) .
C14 H14 1.03(5) .
C15 H15A 0.9800 .
C15 H15B 0.9800 .
C15 H15C 0.9800 .
C16 H16A 0.9800 .
C16 H16B 0.9800 .
C16 H16C 0.9800 .
N4 C17 1.305(7) .
N4 C18 1.452(8) .
N4 C19 1.463(8) .
O7 C17 1.222(7) .
C17 H17 1.14(6) .
C18 H18A 0.9800 .
C18 H18B 0.9800 .
C18 H18C 0.9800 .
C19 H19A 0.9800 .
C19 H19B 0.9800 .
C19 H19C 0.9800 .
